data_4074472
loop_
_publ_author_name
'Pla-Quintana, Anna'
'Torrent, Anna'
'Dachs, Anna'
'Roglans, Anna'
'Pleixats, Roser'
'Moreno-Ma\~nas, Marcial'
'Parella, Teodor'
'Benet-Buchholz, Jordi'

_publ_contact_author
;
    Dr. Benet-Buchholz, Jordi
    Institute of Chemical Research of Catalonia (ICIQ)    
    X-ray Diffraction Unit
    Avgda. Pa\=isos Catalans 16
    E-43007 Tarragona, Spain
;
_publ_section_title
;
 Chiral and Stable Palladium(0) Complexes of Polyunsaturated
 Aza-macrocyclic Ligands:&#x00A0; Synthesis and Structural Analysis
;
_journal_issue 23
_journal_name_full Organometallics
_journal_page_first 5612
_journal_paper_doi 10.1021/om060667f
_journal_volume 25
_journal_year 2006
_chemical_formula_sum 'C55.25 H65.5 Cl0.5 N5 O10 Pd S5'
_chemical_formula_weight 1244.05
_chemical_name_systematic
;

 ?

;
_space_group_IT_number 14
_symmetry_cell_setting monoclinic
_symmetry_space_group_name_Hall '-P 2ybc'
_symmetry_space_group_name_H-M 'P 1 21/c 1'
_atom_sites_solution_hydrogens geom
_atom_sites_solution_primary direct
_atom_sites_solution_secondary difmap
_audit_creation_method SHELXL-97
_cell_angle_alpha 90.00
_cell_angle_beta 101.293(5)
_cell_angle_gamma 90.00
_cell_formula_units_Z 4
_cell_length_a 16.677(3)
_cell_length_b 29.570(5)
_cell_length_c 13.074(2)
_cell_measurement_reflns_used 5278
_cell_measurement_temperature 100(2)
_cell_measurement_theta_max 30.77
_cell_measurement_theta_min 2.77
_cell_volume 6322.5(18)
_computing_cell_refinement 'Bruker-Nonius Apex v1.0-22 2002'
_computing_data_collection 'Bruker-Nonius Apex v1.0-22 2002'
_computing_data_reduction 'SAINT+ Version 7.06A Bruker-Nonius, 2004'
_computing_molecular_graphics 'Shelxtl Version 6.12 (Sheldrick, 2001)'
_computing_publication_material 'Shelxtl Version 6.12 (Sheldrick, 2001)'
_computing_structure_refinement 'Shelxtl Version 6.12 (Sheldrick, 2001)'
_computing_structure_solution 'Shelxtl Version 6.12 (Sheldrick, 2001)'
_diffrn_ambient_temperature 100(2)
_diffrn_detector_area_resol_mean 512
_diffrn_detector_type '4K CCD area detector APEX II'
_diffrn_measured_fraction_theta_full 0.849
_diffrn_measured_fraction_theta_max 0.849
_diffrn_measurement_device_type 'Kappa 4-axis goniometer bruker-nonius'
_diffrn_measurement_method
;
 Fullsphere data collection, phi and omega scans
;
_diffrn_measurement_specimen_support 'magnetic support whith 10 micron nylon fiber cryoloop'
_diffrn_radiation_monochromator 'Multilayer Montel 200 mirrors'
_diffrn_radiation_type MoK\a
_diffrn_radiation_wavelength 0.71073
_diffrn_reflns_av_R_equivalents 0.1400
_diffrn_reflns_av_sigmaI/netI 0.1905
_diffrn_reflns_limit_h_max 27
_diffrn_reflns_limit_h_min -7
_diffrn_reflns_limit_k_max 33
_diffrn_reflns_limit_k_min -46
_diffrn_reflns_limit_l_max 19
_diffrn_reflns_limit_l_min -21
_diffrn_reflns_number 73941
_diffrn_reflns_theta_full 36.41
_diffrn_reflns_theta_max 36.41
_diffrn_reflns_theta_min 2.77
_diffrn_source 'rotating anode X-ray tube'
_diffrn_source_current 90
_diffrn_source_power 50
_diffrn_source_size '3 mm x 0.3 mm fine focus'
_diffrn_source_type 'Bruker-Nonius FR 591'
_exptl_absorpt_coefficient_mu 0.535
_exptl_absorpt_correction_T_max 1.0000
_exptl_absorpt_correction_T_min 0.7469
_exptl_absorpt_correction_type empirical
_exptl_absorpt_process_details
; 
 SADABS Version 2.1 2003 Bruker-Nonius
 Blessing, Acta Cryst. (1995) A51 33-38
;
_exptl_crystal_colour colourless
_exptl_crystal_density_diffrn 1.307
_exptl_crystal_density_method 'not measured'
_exptl_crystal_description plate
_exptl_crystal_F_000 2586
_exptl_crystal_size_max 0.50
_exptl_crystal_size_mid 0.20
_exptl_crystal_size_min 0.03
_refine_diff_density_max 3.290
_refine_diff_density_min -3.048
_refine_diff_density_rms 0.175
_refine_ls_extinction_method none
_refine_ls_goodness_of_fit_ref 0.990
_refine_ls_hydrogen_treatment noref
_refine_ls_matrix_type full
_refine_ls_number_parameters 812
_refine_ls_number_reflns 26196
_refine_ls_number_restraints 72
_refine_ls_restrained_S_all 0.992
_refine_ls_R_factor_all 0.2033
_refine_ls_R_factor_gt 0.0874
_refine_ls_shift/su_max 0.002
_refine_ls_shift/su_mean 0.000
_refine_ls_structure_factor_coef Fsqd
_refine_ls_weighting_details 'calc w=1/[\s^2^(Fo^2^)+(0.1427P)^2^+0.0000P] where P=(Fo^2^+2Fc^2^)/3'
_refine_ls_weighting_scheme calc
_refine_ls_wR_factor_gt 0.2132
_refine_ls_wR_factor_ref 0.2766
_reflns_number_gt 12016
_reflns_number_total 26196
_reflns_threshold_expression >2sigma(I)
_cod_data_source_file om060667fsi20060726_061000.cif
_cod_data_source_block ap353e
_cod_depositor_comments
;
The following automatic conversions were performed:
'_diffrn_measurement_specimen_suppport' tag replaced with
'_diffrn_measurement_specimen_support'.

Automatic conversion script
Id: cif_correct_tags 1440 2010-10-19 06:21:57Z saulius 

The following automatic conversions were performed:

'_symmetry_cell_setting' value 'Monoclinic' changed to 'monoclinic'
according to /home/saulius/struct/CIF-dictionaries/cif_core.dic
dictionary named 'cif_core.dic' version 2.4.1 from 2010-06-29.

Automatic conversion script
Id: cif_fix_values 1715 2011-07-08 13:25:40Z adriana 
;
_cod_original_cell_volume 6323(2)
_cod_original_sg_symbol_H-M P2(1)/c
_cod_original_formula_sum 'C55.25 H65.50 Cl0.50 N5 O10 Pd S5'
_cod_database_code 4074472

loop_
_symmetry_equiv_pos_as_xyz
'x, y, z'
'-x, y+1/2, -z+1/2'
'-x, -y, -z'
'x, -y-1/2, z-1/2'

loop_
_atom_site_label
_atom_site_type_symbol
_atom_site_fract_x
_atom_site_fract_y
_atom_site_fract_z
_atom_site_U_iso_or_equiv
_atom_site_adp_type
_atom_site_occupancy
_atom_site_symmetry_multiplicity
_atom_site_calc_flag
_atom_site_refinement_flags
_atom_site_disorder_assembly
_atom_site_disorder_group
Pd1 Pd 0.358896(16) 0.591602(11) 0.78904(2) 0.01674(7) Uani 1 1 d . A .
S1 S 0.46866(5) 0.41957(4) 0.91143(8) 0.0187(2) Uani 1 1 d . . .
N1 N 0.41053(19) 0.44556(13) 0.8138(3) 0.0197(7) Uani 1 1 d . . .
C1 C 0.3754(2) 0.48943(15) 0.8381(3) 0.0174(7) Uani 1 1 d . . .
H1A H 0.4139 0.5045 0.8951 0.021 Uiso 1 1 calc R . .
H1B H 0.3237 0.4839 0.8625 0.021 Uiso 1 1 calc R . .
O1 O 0.49341(18) 0.37733(12) 0.8729(2) 0.0258(7) Uani 1 1 d . . .
S2 S 0.51051(6) 0.59227(4) 0.47992(8) 0.0217(2) Uani 1 1 d . . .
N2 N 0.4726(2) 0.59231(14) 0.5873(3) 0.0214(7) Uani 1 1 d . . .
C2 C 0.3591(2) 0.52004(15) 0.7439(3) 0.0182(8) Uani 1 1 d . . .
H2 H 0.3127 0.5106 0.6872 0.022 Uiso 1 1 calc R . .
O2 O 0.53001(16) 0.45187(11) 0.9590(2) 0.0214(6) Uani 1 1 d . . .
S3 S 0.35887(6) 0.73495(4) 1.01869(8) 0.0200(2) Uani 1 1 d . . .
N3 N 0.35515(19) 0.68989(13) 0.9440(3) 0.0204(7) Uani 1 1 d . . .
O3 O 0.55225(19) 0.54978(12) 0.4764(2) 0.0281(7) Uani 1 1 d . . .
C3 C 0.4231(2) 0.54175(15) 0.7105(3) 0.0186(8) Uani 1 1 d . . .
H3 H 0.4787 0.5333 0.7497 0.022 Uiso 1 1 calc R . .
N4 N 0.1277(2) 0.54625(16) 0.8810(3) 0.0328(10) Uani 1 1 d . . .
O4 O 0.55535(18) 0.63386(12) 0.4794(2) 0.0263(7) Uani 1 1 d . . .
C4 C 0.4193(2) 0.55351(16) 0.5973(3) 0.0219(9) Uani 1 1 d . . .
H4A H 0.4367 0.5271 0.5606 0.026 Uiso 1 1 calc R . .
H4B H 0.3622 0.5609 0.5641 0.026 Uiso 1 1 calc R . .
S5 S 0.15547(7) 0.29370(5) 0.92456(11) 0.0377(3) Uani 1 1 d . . .
N5 N 0.1619(2) 0.34631(17) 0.8896(3) 0.0334(10) Uani 1 1 d . A .
O5 O 0.36895(18) 0.77280(12) 0.9539(2) 0.0253(7) Uani 1 1 d . . .
O6 O 0.28885(18) 0.73294(12) 1.0672(2) 0.0274(7) Uani 1 1 d . . .
C5 C 0.4423(3) 0.63574(17) 0.6196(3) 0.0232(8) Uani 1 1 d U . .
H5A H 0.3845 0.6399 0.5847 0.028 Uiso 1 1 calc R . .
H5B H 0.4745 0.6608 0.5977 0.028 Uiso 1 1 calc R . .
C6 C 0.4488(2) 0.63737(15) 0.7373(3) 0.0165(7) Uani 1 1 d U . .
H6 H 0.5057 0.6354 0.7791 0.020 Uiso 1 1 calc R . .
C7 C 0.3953(2) 0.66387(15) 0.7815(3) 0.0182(7) Uani 1 1 d U . .
H7 H 0.3568 0.6828 0.7308 0.022 Uiso 1 1 calc R . .
C8 C 0.4229(2) 0.68484(16) 0.8874(3) 0.0198(8) Uani 1 1 d . . .
H8A H 0.4660 0.6657 0.9290 0.024 Uiso 1 1 calc R . .
H8B H 0.4468 0.7149 0.8792 0.024 Uiso 1 1 calc R . .
C9 C 0.3205(2) 0.64754(15) 0.9763(3) 0.0194(8) Uani 1 1 d . . .
H9A H 0.2824 0.6546 1.0234 0.023 Uiso 1 1 calc R . .
H9B H 0.3650 0.6284 1.0149 0.023 Uiso 1 1 calc R . .
O9 O 0.1606(2) 0.29312(17) 1.0347(3) 0.0463(11) Uani 1 1 d . . .
C10 C 0.2754(2) 0.62206(16) 0.8819(3) 0.0205(8) Uani 1 1 d . A .
H10 H 0.2283 0.6389 0.8397 0.025 Uiso 1 1 calc R . .
O10 O 0.2144(2) 0.26961(17) 0.8797(4) 0.0510(12) Uani 1 1 d . . .
C11 C 0.2661(2) 0.57551(16) 0.8798(3) 0.0191(8) Uani 1 1 d . . .
H11 H 0.2881 0.5604 0.9479 0.023 Uiso 1 1 calc R A .
C12 C 0.1904(2) 0.55326(18) 0.8175(3) 0.0255(9) Uani 1 1 d . A .
H12A H 0.1676 0.5725 0.7567 0.031 Uiso 1 1 calc R . .
H12B H 0.2054 0.5237 0.7909 0.031 Uiso 1 1 calc R . .
C13 C 0.1422(4) 0.5099(2) 0.9578(4) 0.0426(14) Uani 1 1 d . A .
H13A H 0.1166 0.5185 1.0171 0.051 Uiso 1 1 calc R . .
H13B H 0.2019 0.5077 0.9846 0.051 Uiso 1 1 calc R . .
C14 C 0.1109(3) 0.4631(2) 0.9201(4) 0.0362(12) Uani 1 1 d . . .
H14 H 0.0594 0.4609 0.8741 0.043 Uiso 1 1 calc R A .
C15 C 0.1517(3) 0.4260(2) 0.9481(4) 0.0383(13) Uani 1 1 d . A .
H15 H 0.2082 0.4282 0.9780 0.046 Uiso 1 1 calc R . .
C16 C 0.1127(3) 0.3794(2) 0.9351(5) 0.0394(13) Uani 1 1 d . . .
H16A H 0.1052 0.3683 1.0040 0.047 Uiso 1 1 calc R A .
H16B H 0.0580 0.3819 0.8895 0.047 Uiso 1 1 calc R . .
C17 C 0.1667(3) 0.3551(2) 0.7789(4) 0.0345(12) Uani 1 1 d . . .
H17A H 0.1295 0.3803 0.7516 0.041 Uiso 1 1 calc R A .
H17B H 0.1487 0.3279 0.7366 0.041 Uiso 1 1 calc R . .
C18 C 0.2526(3) 0.36710(19) 0.7688(4) 0.0284(10) Uani 1 1 d . A .
H18 H 0.2928 0.3439 0.7816 0.034 Uiso 1 1 calc R . .
C19 C 0.2761(2) 0.40753(17) 0.7435(3) 0.0234(9) Uani 1 1 d . . .
H19 H 0.2369 0.4312 0.7338 0.028 Uiso 1 1 calc R A .
C20 C 0.3614(2) 0.41827(15) 0.7291(3) 0.0200(8) Uani 1 1 d . A .
H20A H 0.3905 0.3895 0.7232 0.024 Uiso 1 1 calc R . .
H20B H 0.3578 0.4348 0.6624 0.024 Uiso 1 1 calc R . .
C21 C 0.4095(2) 0.40682(16) 1.0069(3) 0.0209(8) Uani 1 1 d . . .
C22 C 0.3779(2) 0.36362(18) 1.0108(3) 0.0259(9) Uani 1 1 d . . .
H22 H 0.3849 0.3418 0.9599 0.031 Uiso 1 1 calc R . .
C23 C 0.3360(3) 0.35219(18) 1.0885(4) 0.0290(10) Uani 1 1 d . . .
H23 H 0.3151 0.3224 1.0911 0.035 Uiso 1 1 calc R . .
C24 C 0.3242(3) 0.3840(2) 1.1634(4) 0.0323(11) Uani 1 1 d . . .
C25 C 0.3556(3) 0.42759(19) 1.1576(3) 0.0282(10) Uani 1 1 d . . .
H25 H 0.3479 0.4496 1.2077 0.034 Uiso 1 1 calc R . .
C26 C 0.3979(2) 0.43927(17) 1.0800(3) 0.0214(8) Uani 1 1 d . . .
H26 H 0.4186 0.4690 1.0767 0.026 Uiso 1 1 calc R . .
C27 C 0.2815(4) 0.3712(2) 1.2522(5) 0.0478(15) Uani 1 1 d . . .
H27A H 0.2536 0.3421 1.2366 0.072 Uiso 1 1 calc R . .
H27B H 0.2414 0.3945 1.2600 0.072 Uiso 1 1 calc R . .
H27C H 0.3221 0.3687 1.3172 0.072 Uiso 1 1 calc R . .
C28 C 0.4244(3) 0.59250(17) 0.3767(3) 0.0253(9) Uani 1 1 d . . .
C29 C 0.4023(3) 0.5547(2) 0.3135(4) 0.0368(12) Uani 1 1 d . . .
H29 H 0.4360 0.5285 0.3210 0.044 Uiso 1 1 calc R . .
C30 C 0.3298(4) 0.5561(2) 0.2392(4) 0.0427(14) Uani 1 1 d . . .
H30 H 0.3150 0.5307 0.1952 0.051 Uiso 1 1 calc R . .
C31 C 0.2778(3) 0.59426(19) 0.2275(4) 0.0306(11) Uani 1 1 d . . .
C32 C 0.3021(3) 0.6310(2) 0.2907(4) 0.0317(11) Uani 1 1 d . . .
H32 H 0.2684 0.6572 0.2838 0.038 Uiso 1 1 calc R . .
C33 C 0.3742(3) 0.63092(19) 0.3639(3) 0.0296(10) Uani 1 1 d . . .
H33 H 0.3898 0.6570 0.4056 0.036 Uiso 1 1 calc R . .
C34 C 0.1990(3) 0.5947(2) 0.1495(4) 0.0420(14) Uani 1 1 d . . .
H34A H 0.2103 0.5918 0.0791 0.063 Uiso 1 1 calc R . .
H34B H 0.1703 0.6233 0.1551 0.063 Uiso 1 1 calc R . .
H34C H 0.1647 0.5694 0.1634 0.063 Uiso 1 1 calc R . .
C35 C 0.4484(2) 0.73218(16) 1.1173(3) 0.0211(8) Uani 1 1 d . . .
C36 C 0.5233(3) 0.74802(17) 1.0986(3) 0.0245(9) Uani 1 1 d . . .
H36 H 0.5268 0.7608 1.0330 0.029 Uiso 1 1 calc R . .
C37 C 0.5925(3) 0.74490(19) 1.1774(4) 0.0299(10) Uani 1 1 d . . .
H37 H 0.6435 0.7554 1.1646 0.036 Uiso 1 1 calc R . .
C38 C 0.5886(3) 0.72671(19) 1.2750(4) 0.0288(10) Uani 1 1 d . . .
C39 C 0.5122(3) 0.71134(19) 1.2913(4) 0.0294(10) Uani 1 1 d . . .
H39 H 0.5083 0.6986 1.3569 0.035 Uiso 1 1 calc R . .
C40 C 0.4427(3) 0.71432(17) 1.2140(3) 0.0247(9) Uani 1 1 d . . .
H40 H 0.3915 0.7043 1.2269 0.030 Uiso 1 1 calc R . .
C41 C 0.6637(3) 0.7237(2) 1.3613(4) 0.0406(13) Uani 1 1 d . . .
H41A H 0.7123 0.7318 1.3336 0.061 Uiso 1 1 calc R . .
H41B H 0.6694 0.6927 1.3884 0.061 Uiso 1 1 calc R . .
H41C H 0.6579 0.7445 1.4176 0.061 Uiso 1 1 calc R . .
S4 S 0.05734(11) 0.58339(9) 0.8898(2) 0.0375(6) Uani 0.764(5) 1 d PD A 1
O7 O 0.0887(3) 0.6270(2) 0.8744(8) 0.070(2) Uani 0.764(5) 1 d P A 1
O8 O 0.0280(3) 0.5747(3) 0.9841(5) 0.058(2) Uani 0.764(5) 1 d P A 1
C42 C -0.0257(2) 0.57202(19) 0.7855(3) 0.0352(18) Uani 0.764(5) 1 d PGD A 1
C43 C -0.0421(3) 0.60039(19) 0.6992(4) 0.059(3) Uani 0.764(5) 1 d PG A 1
H43 H -0.0084 0.6260 0.6952 0.071 Uiso 0.764(5) 1 calc PR A 1
C44 C -0.1079(3) 0.5913(3) 0.6186(3) 0.092(5) Uani 0.764(5) 1 d PG A 1
H44 H -0.1192 0.6107 0.5596 0.111 Uiso 0.764(5) 1 calc PR A 1
C45 C -0.1573(3) 0.5539(3) 0.6244(4) 0.073(4) Uani 0.764(5) 1 d PGD A 1
C46 C -0.1408(3) 0.5255(2) 0.7108(5) 0.058(3) Uani 0.764(5) 1 d PG A 1
H46 H -0.1745 0.4999 0.7147 0.069 Uiso 0.764(5) 1 calc PR A 1
C47 C -0.0750(3) 0.53458(19) 0.7913(4) 0.044(2) Uani 0.764(5) 1 d PG A 1
H47 H -0.0637 0.5152 0.8503 0.053 Uiso 0.764(5) 1 calc PR A 1
C48 C -0.2317(5) 0.5448(7) 0.5386(8) 0.137(8) Uani 0.764(5) 1 d PD A 1
H48A H -0.2707 0.5259 0.5662 0.206 Uiso 0.764(5) 1 calc PR A 1
H48B H -0.2144 0.5291 0.4805 0.206 Uiso 0.764(5) 1 calc PR A 1
H48C H -0.2576 0.5736 0.5139 0.206 Uiso 0.764(5) 1 calc PR A 1
S4' S 0.0500(4) 0.5832(3) 0.8415(7) 0.046(2) Uani 0.236(5) 1 d PD A 2
O7' O 0.0762(11) 0.6181(8) 0.787(2) 0.063(7) Uani 0.236(5) 1 d P A 2
O8' O 0.0238(11) 0.5925(8) 0.9354(19) 0.048(6) Uani 0.236(5) 1 d P A 2
C42' C -0.0267(8) 0.5514(7) 0.7588(13) 0.050(8) Uani 0.236(5) 1 d PGD A 2
C43' C -0.0088(9) 0.5325(9) 0.6686(16) 0.12(2) Uani 0.236(5) 1 d PG A 2
H43B H 0.0439 0.5365 0.6524 0.144 Uiso 0.236(5) 1 calc PR A 2
C44' C -0.0679(14) 0.5076(9) 0.6021(14) 0.090(14) Uani 0.236(5) 1 d PG A 2
H44B H -0.0557 0.4947 0.5404 0.108 Uiso 0.236(5) 1 calc PR A 2
C45' C -0.1449(11) 0.5017(8) 0.6258(15) 0.084(13) Uani 0.236(5) 1 d PGD A 2
C46' C -0.1628(8) 0.5207(8) 0.7160(17) 0.050(8) Uani 0.236(5) 1 d PG A 2
H46B H -0.2154 0.5166 0.7322 0.060 Uiso 0.236(5) 1 calc PR A 2
C47' C -0.1037(9) 0.5455(7) 0.7825(14) 0.058(10) Uani 0.236(5) 1 d PG A 2
H47B H -0.1159 0.5584 0.8442 0.069 Uiso 0.236(5) 1 calc PR A 2
C48' C -0.2179(18) 0.486(2) 0.545(3) 0.117(15) Uani 0.236(5) 1 d PDU A 2
H48D H -0.2425 0.4595 0.5719 0.176 Uiso 0.236(5) 1 calc PR A 2
H48E H -0.2001 0.4782 0.4805 0.176 Uiso 0.236(5) 1 calc PR A 2
H48F H -0.2585 0.5104 0.5317 0.176 Uiso 0.236(5) 1 calc PR A 2
C49 C 0.0567(3) 0.2746(2) 0.8632(4) 0.0334(11) Uani 1 1 d . . .
C50 C -0.0096(3) 0.2877(2) 0.9084(4) 0.0350(12) Uani 1 1 d . . .
H50 H -0.0010 0.3045 0.9716 0.042 Uiso 1 1 calc R . .
C51 C -0.0884(3) 0.2754(2) 0.8581(4) 0.0378(13) Uani 1 1 d . . .
H51 H -0.1339 0.2838 0.8878 0.045 Uiso 1 1 calc R . .
C52 C -0.1015(3) 0.2511(2) 0.7651(5) 0.0415(14) Uani 1 1 d . . .
C53 C -0.0347(4) 0.2389(2) 0.7248(5) 0.0495(16) Uani 1 1 d . . .
H53 H -0.0430 0.2214 0.6626 0.059 Uiso 1 1 calc R . .
C54 C 0.0461(3) 0.2510(2) 0.7717(5) 0.0453(14) Uani 1 1 d . . .
H54 H 0.0913 0.2432 0.7408 0.054 Uiso 1 1 calc R . .
C55 C -0.1879(4) 0.2391(3) 0.7106(6) 0.063(2) Uani 1 1 d . . .
H55A H -0.2139 0.2656 0.6731 0.095 Uiso 1 1 calc R . .
H55B H -0.2195 0.2295 0.7625 0.095 Uiso 1 1 calc R . .
H55C H -0.1859 0.2144 0.6611 0.095 Uiso 1 1 calc R . .
C1A C 0.9106(18) 0.4090(12) 0.517(2) 0.025(7) Uani 0.13 1 d PDU B 1
H1AA H 0.9405 0.4046 0.4596 0.030 Uiso 0.13 1 calc PR B 1
H1AB H 0.8655 0.4306 0.4929 0.030 Uiso 0.13 1 calc PR B 1
Cl1A Cl 0.9764(13) 0.4320(9) 0.6234(14) 0.108(7) Uani 0.13 1 d PDU B 1
Cl2A Cl 0.869(5) 0.3567(19) 0.547(6) 0.34(3) Uani 0.13 1 d PDU B 1
C1B C 0.9119(18) 0.335(3) 0.525(4) 0.09(2) Uani 0.13 1 d PDU C 2
H1BA H 0.9163 0.3528 0.5893 0.111 Uiso 0.13 1 calc PR C 2
H1BB H 0.9004 0.3034 0.5436 0.111 Uiso 0.13 1 calc PR C 2
Cl1B Cl 0.8193(13) 0.3539(10) 0.4417(17) 0.121(8) Uani 0.13 1 d PDU C 2
Cl2B Cl 1.012(2) 0.333(2) 0.499(4) 0.24(2) Uani 0.13 1 d PDU C 2

loop_
_atom_site_aniso_label
_atom_site_aniso_U_11
_atom_site_aniso_U_22
_atom_site_aniso_U_33
_atom_site_aniso_U_23
_atom_site_aniso_U_13
_atom_site_aniso_U_12
Pd1 0.02263(12) 0.00600(16) 0.02162(13) 0.00055(11) 0.00435(9) -0.00070(10)
S1 0.0226(4) 0.0088(6) 0.0241(4) -0.0013(4) 0.0031(3) 0.0005(3)
N1 0.0266(14) 0.010(2) 0.0218(15) -0.0002(13) 0.0037(12) -0.0012(12)
C1 0.0273(16) 0.005(2) 0.0194(17) 0.0008(14) 0.0043(13) 0.0013(13)
O1 0.0321(14) 0.010(2) 0.0339(16) -0.0054(13) 0.0032(12) 0.0043(11)
S2 0.0332(4) 0.0113(6) 0.0229(4) 0.0007(4) 0.0108(3) -0.0002(4)
N2 0.0343(15) 0.011(2) 0.0212(15) -0.0002(13) 0.0103(12) -0.0031(13)
C2 0.0248(15) 0.009(2) 0.0188(17) -0.0011(14) -0.0005(12) -0.0021(13)
O2 0.0249(12) 0.0098(18) 0.0285(14) -0.0021(12) 0.0026(10) -0.0019(10)
S3 0.0286(4) 0.0065(6) 0.0252(4) -0.0007(4) 0.0060(3) 0.0025(3)
N3 0.0269(14) 0.009(2) 0.0262(16) -0.0035(13) 0.0073(12) -0.0033(12)
O3 0.0408(15) 0.014(2) 0.0333(16) -0.0008(13) 0.0151(13) 0.0020(13)
C3 0.0265(16) 0.007(2) 0.0217(18) 0.0027(14) 0.0041(13) 0.0015(13)
N4 0.0268(16) 0.024(3) 0.050(2) -0.0039(19) 0.0128(16) -0.0072(15)
O4 0.0396(15) 0.013(2) 0.0292(15) -0.0005(13) 0.0145(12) -0.0020(12)
C4 0.0338(18) 0.013(3) 0.0198(17) -0.0003(15) 0.0066(14) -0.0042(15)
S5 0.0247(5) 0.0317(9) 0.0546(8) 0.0080(6) 0.0022(5) -0.0071(5)
N5 0.0298(17) 0.027(3) 0.044(2) 0.0009(19) 0.0075(16) -0.0090(16)
O5 0.0389(15) 0.0043(19) 0.0314(15) -0.0004(12) 0.0036(12) 0.0034(11)
O6 0.0353(14) 0.014(2) 0.0340(16) -0.0033(13) 0.0105(12) 0.0037(12)
C5 0.0330(16) 0.014(2) 0.0237(16) 0.0000(14) 0.0083(13) 0.0001(14)
C6 0.0228(13) 0.0067(18) 0.0202(14) 0.0009(12) 0.0050(11) -0.0035(11)
C7 0.0240(13) 0.0089(18) 0.0216(15) 0.0013(13) 0.0043(12) -0.0017(12)
C8 0.0253(16) 0.010(2) 0.0243(18) -0.0002(15) 0.0061(13) 0.0010(14)
C9 0.0271(16) 0.004(2) 0.0270(19) 0.0014(15) 0.0057(14) 0.0003(13)
O9 0.0379(17) 0.044(3) 0.053(2) 0.011(2) -0.0016(16) -0.0138(17)
C10 0.0180(14) 0.015(3) 0.0285(19) 0.0012(16) 0.0047(13) -0.0017(13)
O10 0.0315(16) 0.038(3) 0.083(3) 0.008(2) 0.0111(18) 0.0021(16)
C11 0.0252(16) 0.007(2) 0.0260(18) 0.0019(15) 0.0068(13) -0.0034(13)
C12 0.0276(17) 0.016(3) 0.033(2) 0.0011(18) 0.0052(15) -0.0039(15)
C13 0.067(3) 0.019(4) 0.044(3) 0.000(2) 0.016(2) -0.016(2)
C14 0.039(2) 0.024(4) 0.047(3) -0.002(2) 0.012(2) -0.013(2)
C15 0.044(2) 0.033(4) 0.038(3) 0.000(2) 0.009(2) -0.017(2)
C16 0.038(2) 0.032(4) 0.050(3) -0.010(2) 0.012(2) -0.013(2)
C17 0.0258(18) 0.030(4) 0.047(3) -0.003(2) 0.0047(18) -0.0107(18)
C18 0.0289(18) 0.020(3) 0.036(2) -0.0034(19) 0.0050(16) -0.0033(17)
C19 0.0227(15) 0.017(3) 0.0290(19) -0.0035(17) 0.0019(13) -0.0019(15)
C20 0.0306(17) 0.006(2) 0.0229(18) -0.0031(14) 0.0044(14) -0.0027(14)
C21 0.0221(15) 0.015(3) 0.0238(18) 0.0049(16) -0.0009(13) 0.0006(14)
C22 0.0293(18) 0.013(3) 0.032(2) -0.0011(18) -0.0017(16) -0.0025(15)
C23 0.0302(19) 0.012(3) 0.041(2) 0.0075(19) -0.0013(17) -0.0073(16)
C24 0.0304(19) 0.030(4) 0.037(2) 0.010(2) 0.0064(17) -0.0017(18)
C25 0.0318(19) 0.024(3) 0.028(2) 0.0026(19) 0.0052(16) 0.0007(17)
C26 0.0261(16) 0.012(3) 0.0250(19) 0.0030(16) 0.0012(14) 0.0018(14)
C27 0.054(3) 0.035(4) 0.059(3) 0.012(3) 0.023(3) -0.008(3)
C28 0.039(2) 0.018(3) 0.0208(18) 0.0010(17) 0.0098(15) -0.0027(18)
C29 0.046(2) 0.025(4) 0.038(3) -0.012(2) 0.004(2) 0.008(2)
C30 0.056(3) 0.024(4) 0.043(3) -0.016(2) -0.002(2) 0.001(2)
C31 0.039(2) 0.024(3) 0.028(2) -0.0018(19) 0.0050(17) -0.0049(19)
C32 0.047(2) 0.018(3) 0.030(2) -0.0003(19) 0.0074(19) 0.003(2)
C33 0.050(2) 0.013(3) 0.024(2) 0.0012(17) 0.0051(18) -0.0032(19)
C34 0.046(3) 0.037(4) 0.039(3) -0.004(2) 0.000(2) -0.008(2)
C35 0.0300(17) 0.010(3) 0.0229(18) -0.0023(15) 0.0055(14) -0.0001(14)
C36 0.037(2) 0.011(3) 0.026(2) 0.0009(16) 0.0071(16) -0.0014(16)
C37 0.036(2) 0.016(3) 0.037(2) -0.0025(19) 0.0057(18) -0.0003(17)
C38 0.035(2) 0.016(3) 0.032(2) -0.0071(19) -0.0028(16) 0.0023(17)
C39 0.048(2) 0.012(3) 0.028(2) 0.0002(18) 0.0083(18) 0.0021(19)
C40 0.039(2) 0.011(3) 0.026(2) 0.0016(16) 0.0099(16) -0.0008(16)
C41 0.050(3) 0.027(4) 0.039(3) -0.007(2) -0.006(2) 0.003(2)
S4 0.0193(6) 0.0359(13) 0.0580(14) -0.0155(11) 0.0095(8) -0.0032(6)
O7 0.034(3) 0.034(5) 0.144(7) -0.016(4) 0.023(3) 0.000(2)
O8 0.033(2) 0.092(7) 0.053(4) -0.035(4) 0.014(3) -0.007(3)
C42 0.030(3) 0.039(6) 0.040(4) 0.003(3) 0.013(2) 0.006(3)
C43 0.045(4) 0.064(8) 0.075(6) 0.027(5) 0.027(4) 0.017(4)
C44 0.066(5) 0.161(15) 0.057(5) 0.050(7) 0.029(4) 0.049(7)
C45 0.035(3) 0.144(12) 0.036(4) -0.022(5) -0.002(3) 0.025(5)
C46 0.048(4) 0.065(9) 0.054(6) -0.021(5) -0.006(4) -0.008(5)
C47 0.032(3) 0.050(7) 0.045(4) -0.005(4) -0.005(3) -0.010(3)
C48 0.059(6) 0.28(3) 0.054(6) -0.043(10) -0.032(5) 0.053(9)
S4' 0.034(3) 0.047(6) 0.054(5) -0.007(4) 0.001(3) -0.001(3)
O7' 0.051(10) 0.037(15) 0.100(17) 0.046(13) 0.012(11) 0.016(9)
O8' 0.030(7) 0.052(16) 0.065(14) 0.008(11) 0.018(9) 0.002(8)
C42' 0.036(11) 0.05(2) 0.069(18) -0.004(15) 0.020(11) -0.008(12)
C43' 0.13(3) 0.17(6) 0.06(2) -0.06(3) 0.03(2) -0.07(3)
C44' 0.077(19) 0.11(4) 0.10(2) -0.08(2) 0.036(17) -0.04(2)
C45' 0.11(3) 0.09(4) 0.035(15) -0.012(17) -0.008(16) -0.04(2)
C46' 0.065(17) 0.011(17) 0.08(2) 0.017(14) 0.023(15) 0.007(12)
C47' 0.050(14) 0.04(2) 0.10(2) -0.024(16) 0.054(16) -0.018(13)
C48' 0.11(2) 0.12(2) 0.12(2) -0.019(17) 0.008(16) -0.017(17)
C49 0.0252(18) 0.026(3) 0.047(3) 0.001(2) 0.0026(18) -0.0064(17)
C50 0.0279(19) 0.031(4) 0.044(3) 0.000(2) 0.0023(18) -0.0082(19)
C51 0.031(2) 0.025(4) 0.057(3) 0.001(2) 0.005(2) -0.0083(19)
C52 0.035(2) 0.021(4) 0.063(3) 0.002(3) -0.004(2) -0.012(2)
C53 0.054(3) 0.030(4) 0.061(4) -0.015(3) 0.003(3) -0.016(3)
C54 0.042(3) 0.024(4) 0.073(4) -0.012(3) 0.019(3) -0.007(2)
C55 0.040(3) 0.055(6) 0.084(5) -0.010(4) -0.011(3) -0.020(3)
C1A 0.041(12) 0.013(15) 0.025(12) -0.009(11) 0.021(10) -0.005(11)
Cl1A 0.123(12) 0.114(15) 0.076(9) -0.004(10) -0.011(9) 0.064(11)
Cl2A 0.34(4) 0.35(4) 0.34(4) 0.006(19) 0.094(19) 0.010(19)
C1B 0.11(3) 0.08(3) 0.09(3) 0.013(18) 0.024(18) 0.013(18)
Cl1B 0.125(12) 0.124(16) 0.090(11) 0.015(11) -0.039(10) -0.051(11)
Cl2B 0.25(2) 0.24(3) 0.22(2) -0.014(18) 0.041(17) -0.001(18)

loop_
_atom_type_symbol
_atom_type_description
_atom_type_scat_dispersion_real
_atom_type_scat_dispersion_imag
_atom_type_scat_source
C C 0.0033 0.0016 'International Tables Vol C Tables 4.2.6.8 and 6.1.1.4'
H H 0.0000 0.0000 'International Tables Vol C Tables 4.2.6.8 and 6.1.1.4'
N N 0.0061 0.0033 'International Tables Vol C Tables 4.2.6.8 and 6.1.1.4'
O O 0.0106 0.0060 'International Tables Vol C Tables 4.2.6.8 and 6.1.1.4'
S S 0.1246 0.1234 'International Tables Vol C Tables 4.2.6.8 and 6.1.1.4'
Pd Pd -0.9988 1.0072 'International Tables Vol C Tables 4.2.6.8 and 6.1.1.4'
Cl Cl 0.1484 0.1585 'International Tables Vol C Tables 4.2.6.8 and 6.1.1.4'

loop_
_geom_angle_atom_site_label_1
_geom_angle_atom_site_label_2
_geom_angle_atom_site_label_3
_geom_angle
C11 Pd1 C3 124.91(16)
C11 Pd1 C2 88.52(15)
C3 Pd1 C2 36.87(14)
C11 Pd1 C10 36.78(17)
C3 Pd1 C10 161.69(16)
C2 Pd1 C10 125.03(15)
C11 Pd1 C6 153.19(16)
C3 Pd1 C6 81.16(15)
C2 Pd1 C6 117.95(14)
C10 Pd1 C6 117.02(16)
C11 Pd1 C7 117.54(15)
C3 Pd1 C7 117.49(14)
C2 Pd1 C7 153.74(14)
C10 Pd1 C7 80.80(15)
C6 Pd1 C7 36.52(14)
O1 S1 O2 119.77(18)
O1 S1 N1 107.57(19)
O2 S1 N1 106.6(2)
O1 S1 C21 107.4(2)
O2 S1 C21 106.34(19)
N1 S1 C21 108.81(17)
C20 N1 C1 116.9(3)
C20 N1 S1 119.0(3)
C1 N1 S1 116.2(3)
N1 C1 C2 111.5(3)
O4 S2 O3 119.33(19)
O4 S2 N2 106.82(19)
O3 S2 N2 107.22(19)
O4 S2 C28 109.8(2)
O3 S2 C28 107.7(2)
N2 S2 C28 105.05(18)
C5 N2 C4 114.0(3)
C5 N2 S2 117.1(3)
C4 N2 S2 114.5(3)
C3 C2 C1 120.4(3)
C3 C2 Pd1 71.4(3)
C1 C2 Pd1 111.6(3)
O5 S3 O6 119.6(2)
O5 S3 N3 106.04(19)
O6 S3 N3 106.84(19)
O5 S3 C35 106.6(2)
O6 S3 C35 108.62(19)
N3 S3 C35 108.8(2)
C8 N3 C9 116.1(3)
C8 N3 S3 115.9(3)
C9 N3 S3 119.2(3)
C2 C3 C4 121.8(3)
C2 C3 Pd1 71.8(2)
C4 C3 Pd1 112.0(3)
C13 N4 C12 116.9(4)
C13 N4 S4 118.3(4)
C12 N4 S4 123.1(4)
C13 N4 S4' 134.3(5)
C12 N4 S4' 108.8(5)
S4 N4 S4' 21.3(3)
N2 C4 C3 110.9(3)
O9 S5 O10 119.9(3)
O9 S5 N5 107.5(3)
O10 S5 N5 105.8(2)
O9 S5 C49 108.6(2)
O10 S5 C49 107.9(3)
N5 S5 C49 106.4(2)
C16 N5 C17 114.6(5)
C16 N5 S5 116.6(3)
C17 N5 S5 117.3(4)
N2 C5 C6 110.9(4)
C7 C6 C5 120.8(4)
C7 C6 Pd1 72.1(2)
C5 C6 Pd1 111.7(3)
C6 C7 C8 120.5(3)
C6 C7 Pd1 71.4(3)
C8 C7 Pd1 113.0(3)
N3 C8 C7 112.2(3)
N3 C9 C10 110.4(3)
C11 C10 C9 123.1(4)
C11 C10 Pd1 70.4(2)
C9 C10 Pd1 112.6(2)
C10 C11 C12 121.4(4)
C10 C11 Pd1 72.9(2)
C12 C11 Pd1 114.1(3)
N4 C12 C11 111.6(4)
N4 C13 C14 116.5(5)
C15 C14 C13 123.1(5)
C14 C15 C16 122.9(5)
N5 C16 C15 112.8(4)
N5 C17 C18 111.1(4)
C19 C18 C17 124.7(5)
C18 C19 C20 123.8(4)
N1 C20 C19 114.8(3)
C22 C21 C26 120.3(4)
C22 C21 S1 119.2(3)
C26 C21 S1 120.4(3)
C23 C22 C21 120.1(4)
C22 C23 C24 120.7(5)
C25 C24 C23 118.4(4)
C25 C24 C27 120.5(5)
C23 C24 C27 121.1(5)
C26 C25 C24 121.2(5)
C25 C26 C21 119.3(5)
C29 C28 C33 119.8(4)
C29 C28 S2 122.0(4)
C33 C28 S2 118.1(4)
C30 C29 C28 118.7(5)
C29 C30 C31 121.9(5)
C32 C31 C30 117.6(5)
C32 C31 C34 121.1(5)
C30 C31 C34 121.3(5)
C31 C32 C33 121.8(5)
C32 C33 C28 120.2(5)
C40 C35 C36 120.5(4)
C40 C35 S3 118.7(3)
C36 C35 S3 120.8(3)
C37 C36 C35 119.2(4)
C36 C37 C38 121.4(4)
C37 C38 C39 117.9(4)
C37 C38 C41 121.5(4)
C39 C38 C41 120.6(5)
C40 C39 C38 121.5(4)
C39 C40 C35 119.5(4)
O7 S4 O8 118.7(5)
O7 S4 N4 108.2(3)
O8 S4 N4 108.1(4)
O7 S4 C42 108.5(4)
O8 S4 C42 106.2(3)
N4 S4 C42 106.4(3)
C43 C42 C47 120.0
C43 C42 S4 120.7(3)
C47 C42 S4 119.3(3)
C42 C43 C44 120.0
C45 C44 C43 120.0
C44 C45 C46 120.0
C44 C45 C48 120.3(9)
C46 C45 C48 119.6(9)
C45 C46 C47 120.0
C46 C47 C42 120.0
O7' S4' O8' 119.4(17)
O7' S4' N4 109.9(9)
O8' S4' N4 102.2(10)
O7' S4' C42' 110.2(14)
O8' S4' C42' 108.9(11)
N4 S4' C42' 105.1(9)
C43' C42' C47' 120.0
C43' C42' S4' 118.8(10)
C47' C42' S4' 121.2(10)
C42' C43' C44' 120.0
C43' C44' C45' 120.0
C46' C45' C44' 120.0
C46' C45' C48' 116(2)
C44' C45' C48' 122(2)
C45' C46' C47' 120.0
C46' C47' C42' 120.0
C54 C49 C50 122.1(4)
C54 C49 S5 120.4(4)
C50 C49 S5 117.3(4)
C51 C50 C49 118.3(5)
C52 C51 C50 121.1(5)
C53 C52 C51 118.2(5)
C53 C52 C55 121.7(6)
C51 C52 C55 120.1(5)
C52 C53 C54 122.9(6)
C49 C54 C53 117.3(5)
Cl1A C1A Cl2A 113(3)
Cl2B C1B Cl1B 129(3)

loop_
_geom_bond_atom_site_label_1
_geom_bond_atom_site_label_2
_geom_bond_distance
Pd1 C11 2.179(4)
Pd1 C3 2.192(4)
Pd1 C2 2.197(4)
Pd1 C10 2.210(4)
Pd1 C6 2.221(4)
Pd1 C7 2.229(4)
S1 O1 1.437(3)
S1 O2 1.448(3)
S1 N1 1.636(4)
S1 C21 1.777(4)
N1 C20 1.481(5)
N1 C1 1.483(6)
C1 C2 1.509(6)
S2 O4 1.440(4)
S2 O3 1.441(4)
S2 N2 1.649(3)
S2 C28 1.768(5)
N2 C5 1.472(6)
N2 C4 1.473(6)
C2 C3 1.388(5)
S3 O5 1.433(4)
S3 O6 1.435(3)
S3 N3 1.646(4)
S3 C35 1.774(4)
N3 C8 1.474(5)
N3 C9 1.475(6)
C3 C4 1.509(5)
N4 C13 1.459(8)
N4 C12 1.471(5)
N4 S4 1.628(5)
N4 S4' 1.697(10)
S5 O9 1.426(4)
S5 O10 1.430(4)
S5 N5 1.631(5)
S5 C49 1.777(5)
N5 C16 1.476(7)
N5 C17 1.488(7)
C5 C6 1.522(5)
C6 C7 1.394(5)
C7 C8 1.504(6)
C9 C10 1.515(6)
C10 C11 1.385(7)
C11 C12 1.513(6)
C13 C14 1.525(8)
C14 C15 1.306(9)
C15 C16 1.517(8)
C17 C18 1.506(6)
C18 C19 1.321(7)
C19 C20 1.505(5)
C21 C22 1.387(7)
C21 C26 1.394(6)
C22 C23 1.383(6)
C23 C24 1.400(8)
C24 C25 1.398(8)
C24 C27 1.524(7)
C25 C26 1.387(6)
C28 C29 1.396(7)
C28 C33 1.402(7)
C29 C30 1.395(8)
C30 C31 1.413(8)
C31 C32 1.378(7)
C31 C34 1.498(7)
C32 C33 1.382(7)
C35 C40 1.391(6)
C35 C36 1.399(6)
C36 C37 1.391(6)
C37 C38 1.398(7)
C38 C39 1.407(7)
C38 C41 1.515(7)
C39 C40 1.383(7)
S4 O7 1.420(8)
S4 O8 1.436(7)
S4 C42 1.774(3)
C42 C43 1.3900
C42 C47 1.3900
C43 C44 1.3900
C44 C45 1.3900
C45 C46 1.3900
C45 C48 1.525(5)
C46 C47 1.3900
S4' O7' 1.37(2)
S4' O8' 1.41(2)
S4' C42' 1.774(5)
C42' C43' 1.3900
C42' C47' 1.3900
C43' C44' 1.3900
C44' C45' 1.3900
C45' C46' 1.3900
C45' C48' 1.517(5)
C46' C47' 1.3900
C49 C54 1.366(8)
C49 C50 1.406(7)
C50 C51 1.399(6)
C51 C52 1.392(9)
C52 C53 1.371(9)
C52 C55 1.519(7)
C53 C54 1.413(8)
C1A Cl1A 1.73(2)
C1A Cl2A 1.77(3)
C1B Cl2B 1.772(17)
C1B Cl1B 1.79(3)

loop_
_geom_torsion_atom_site_label_1
_geom_torsion_atom_site_label_2
_geom_torsion_atom_site_label_3
_geom_torsion_atom_site_label_4
_geom_torsion
O1 S1 N1 C20 29.4(3)
O2 S1 N1 C20 159.0(3)
C21 S1 N1 C20 -86.7(3)
O1 S1 N1 C1 177.6(3)
O2 S1 N1 C1 -52.8(3)
C21 S1 N1 C1 61.6(3)
C20 N1 C1 C2 -58.4(4)
S1 N1 C1 C2 152.7(3)
O4 S2 N2 C5 38.4(3)
O3 S2 N2 C5 167.4(3)
C28 S2 N2 C5 -78.2(3)
O4 S2 N2 C4 175.7(3)
O3 S2 N2 C4 -55.3(3)
C28 S2 N2 C4 59.1(4)
N1 C1 C2 C3 -75.0(5)
N1 C1 C2 Pd1 -155.4(2)
C11 Pd1 C2 C3 -171.3(2)
C10 Pd1 C2 C3 -176.1(2)
C6 Pd1 C2 C3 4.2(3)
C7 Pd1 C2 C3 15.5(4)
C11 Pd1 C2 C1 -55.1(3)
C3 Pd1 C2 C1 116.2(3)
C10 Pd1 C2 C1 -59.9(3)
C6 Pd1 C2 C1 120.4(2)
C7 Pd1 C2 C1 131.7(3)
O5 S3 N3 C8 52.3(3)
O6 S3 N3 C8 -179.1(3)
C35 S3 N3 C8 -62.0(3)
O5 S3 N3 C9 -161.5(3)
O6 S3 N3 C9 -32.9(3)
C35 S3 N3 C9 84.2(3)
C1 C2 C3 C4 150.4(4)
Pd1 C2 C3 C4 -105.0(4)
C1 C2 C3 Pd1 -104.6(4)
C11 Pd1 C3 C2 10.6(3)
C10 Pd1 C3 C2 10.2(6)
C6 Pd1 C3 C2 -176.2(2)
C7 Pd1 C3 C2 -172.3(2)
C11 Pd1 C3 C4 128.4(3)
C2 Pd1 C3 C4 117.8(4)
C10 Pd1 C3 C4 128.0(4)
C6 Pd1 C3 C4 -58.4(3)
C7 Pd1 C3 C4 -54.6(3)
C5 N2 C4 C3 -71.2(4)
S2 N2 C4 C3 150.1(3)
C2 C3 C4 N2 154.3(4)
Pd1 C3 C4 N2 72.8(4)
O9 S5 N5 C16 -44.8(4)
O10 S5 N5 C16 -174.0(4)
C49 S5 N5 C16 71.4(4)
O9 S5 N5 C17 173.8(3)
O10 S5 N5 C17 44.6(4)
C49 S5 N5 C17 -70.1(4)
C4 N2 C5 C6 70.4(4)
S2 N2 C5 C6 -152.1(3)
N2 C5 C6 C7 -152.2(4)
N2 C5 C6 Pd1 -70.8(4)
C11 Pd1 C6 C7 -18.2(4)
C3 Pd1 C6 C7 174.2(2)
C2 Pd1 C6 C7 171.7(2)
C10 Pd1 C6 C7 -8.0(3)
C11 Pd1 C6 C5 -134.9(3)
C3 Pd1 C6 C5 57.5(3)
C2 Pd1 C6 C5 54.9(3)
C10 Pd1 C6 C5 -124.8(3)
C7 Pd1 C6 C5 -116.7(4)
C5 C6 C7 C8 -148.7(4)
Pd1 C6 C7 C8 106.3(4)
C5 C6 C7 Pd1 105.0(4)
C11 Pd1 C7 C6 170.9(2)
C3 Pd1 C7 C6 -6.4(3)
C2 Pd1 C7 C6 -16.8(4)
C10 Pd1 C7 C6 172.8(2)
C11 Pd1 C7 C8 54.8(3)
C3 Pd1 C7 C8 -122.5(3)
C2 Pd1 C7 C8 -132.9(3)
C10 Pd1 C7 C8 56.7(3)
C6 Pd1 C7 C8 -116.1(4)
C9 N3 C8 C7 67.5(5)
S3 N3 C8 C7 -145.2(3)
C6 C7 C8 N3 -149.6(4)
Pd1 C7 C8 N3 -68.3(4)
C8 N3 C9 C10 -68.7(4)
S3 N3 C9 C10 145.1(3)
N3 C9 C10 C11 152.5(3)
N3 C9 C10 Pd1 71.9(4)
C3 Pd1 C10 C11 0.5(6)
C2 Pd1 C10 C11 8.0(3)
C6 Pd1 C10 C11 -172.4(2)
C7 Pd1 C10 C11 -177.2(3)
C11 Pd1 C10 C9 118.7(4)
C3 Pd1 C10 C9 119.1(5)
C2 Pd1 C10 C9 126.6(3)
C6 Pd1 C10 C9 -53.7(3)
C7 Pd1 C10 C9 -58.5(3)
C9 C10 C11 C12 147.0(4)
Pd1 C10 C11 C12 -108.2(4)
C9 C10 C11 Pd1 -104.7(3)
C3 Pd1 C11 C10 -179.8(2)
C2 Pd1 C11 C10 -173.5(2)
C6 Pd1 C11 C10 15.2(4)
C7 Pd1 C11 C10 3.1(3)
C3 Pd1 C11 C12 -62.5(4)
C2 Pd1 C11 C12 -56.1(3)
C10 Pd1 C11 C12 117.3(4)
C6 Pd1 C11 C12 132.5(4)
C7 Pd1 C11 C12 120.5(3)
C13 N4 C12 C11 -74.3(6)
S4 N4 C12 C11 90.4(5)
S4' N4 C12 C11 108.0(5)
C10 C11 C12 N4 -91.9(5)
Pd1 C11 C12 N4 -175.9(3)
C12 N4 C13 C14 -88.6(6)
S4 N4 C13 C14 106.0(5)
S4' N4 C13 C14 88.4(8)
N4 C13 C14 C15 140.3(5)
C13 C14 C15 C16 163.4(5)
C17 N5 C16 C15 -68.0(6)
S5 N5 C16 C15 149.5(4)
C14 C15 C16 N5 133.7(6)
C16 N5 C17 C18 113.9(5)
S5 N5 C17 C18 -103.9(4)
N5 C17 C18 C19 -110.9(6)
C17 C18 C19 C20 -177.1(4)
C1 N1 C20 C19 -55.8(5)
S1 N1 C20 C19 92.2(4)
C18 C19 C20 N1 -107.0(5)
O1 S1 C21 C22 -17.0(4)
O2 S1 C21 C22 -146.3(3)
N1 S1 C21 C22 99.2(4)
O1 S1 C21 C26 160.4(3)
O2 S1 C21 C26 31.0(4)
N1 S1 C21 C26 -83.5(3)
C26 C21 C22 C23 -1.4(6)
S1 C21 C22 C23 176.0(3)
C21 C22 C23 C24 0.7(6)
C22 C23 C24 C25 0.1(7)
C22 C23 C24 C27 -177.2(5)
C23 C24 C25 C26 -0.2(7)
C27 C24 C25 C26 177.1(4)
C24 C25 C26 C21 -0.4(6)
C22 C21 C26 C25 1.2(6)
S1 C21 C26 C25 -176.1(3)
O4 S2 C28 C29 136.5(4)
O3 S2 C28 C29 5.1(4)
N2 S2 C28 C29 -109.0(4)
O4 S2 C28 C33 -48.1(4)
O3 S2 C28 C33 -179.5(3)
N2 S2 C28 C33 66.4(4)
C33 C28 C29 C30 -0.6(7)
S2 C28 C29 C30 174.8(4)
C28 C29 C30 C31 -1.1(9)
C29 C30 C31 C32 1.6(8)
C29 C30 C31 C34 -178.1(5)
C30 C31 C32 C33 -0.6(7)
C34 C31 C32 C33 179.2(5)
C31 C32 C33 C28 -1.0(7)
C29 C28 C33 C32 1.6(7)
S2 C28 C33 C32 -173.9(3)
O5 S3 C35 C40 150.8(4)
O6 S3 C35 C40 20.7(5)
N3 S3 C35 C40 -95.3(4)
O5 S3 C35 C36 -28.6(4)
O6 S3 C35 C36 -158.7(4)
N3 S3 C35 C36 85.3(4)
C40 C35 C36 C37 1.3(7)
S3 C35 C36 C37 -179.4(4)
C35 C36 C37 C38 -0.7(8)
C36 C37 C38 C39 0.3(8)
C36 C37 C38 C41 -179.4(5)
C37 C38 C39 C40 -0.5(8)
C41 C38 C39 C40 179.2(5)
C38 C39 C40 C35 1.1(8)
C36 C35 C40 C39 -1.5(7)
S3 C35 C40 C39 179.1(4)
C13 N4 S4 O7 136.1(5)
C12 N4 S4 O7 -28.4(6)
S4' N4 S4 O7 -80.6(10)
C13 N4 S4 O8 6.2(5)
C12 N4 S4 O8 -158.2(4)
S4' N4 S4 O8 149.6(10)
C13 N4 S4 C42 -107.5(4)
C12 N4 S4 C42 88.0(4)
S4' N4 S4 C42 35.8(9)
O7 S4 C42 C43 9.6(5)
O8 S4 C42 C43 138.3(5)
N4 S4 C42 C43 -106.7(3)
O7 S4 C42 C47 -169.7(4)
O8 S4 C42 C47 -41.0(5)
N4 S4 C42 C47 74.1(3)
C47 C42 C43 C44 0.0
S4 C42 C43 C44 -179.3(4)
C42 C43 C44 C45 0.0
C43 C44 C45 C46 0.0
C43 C44 C45 C48 177.4(7)
C44 C45 C46 C47 0.0
C48 C45 C46 C47 -177.5(7)
C45 C46 C47 C42 0.0
C43 C42 C47 C46 0.0
S4 C42 C47 C46 179.3(4)
C13 N4 S4' O7' 164.0(15)
C12 N4 S4' O7' -18.9(15)
S4 N4 S4' O7' 116.8(17)
C13 N4 S4' O8' 36.2(12)
C12 N4 S4' O8' -146.6(10)
S4 N4 S4' O8' -11.0(10)
C13 N4 S4' C42' -77.5(10)
C12 N4 S4' C42' 99.7(8)
S4 N4 S4' C42' -124.7(13)
O7' S4' C42' C43' 57.0(18)
O8' S4' C42' C43' -170.2(15)
N4 S4' C42' C43' -61.4(14)
O7' S4' C42' C47' -122.6(17)
O8' S4' C42' C47' 10(2)
N4 S4' C42' C47' 119.0(13)
C47' C42' C43' C44' 0.0
S4' C42' C43' C44' -179.6(17)
C42' C43' C44' C45' 0.0
C43' C44' C45' C46' 0.0
C43' C44' C45' C48' 164(4)
C44' C45' C46' C47' 0.0
C48' C45' C46' C47' -165(3)
C45' C46' C47' C42' 0.0
C43' C42' C47' C46' 0.0
S4' C42' C47' C46' 179.6(18)
O9 S5 C49 C54 -147.5(5)
O10 S5 C49 C54 -16.0(6)
N5 S5 C49 C54 97.1(6)
O9 S5 C49 C50 37.2(5)
O10 S5 C49 C50 168.6(4)
N5 S5 C49 C50 -78.2(5)
C54 C49 C50 C51 1.0(9)
S5 C49 C50 C51 176.2(4)
C49 C50 C51 C52 -0.5(9)
C50 C51 C52 C53 1.1(9)
C50 C51 C52 C55 -178.6(6)
C51 C52 C53 C54 -2.1(10)
C55 C52 C53 C54 177.6(7)
C50 C49 C54 C53 -1.9(10)
S5 C49 C54 C53 -177.0(5)
C52 C53 C54 C49 2.5(10)
